data_7010326
loop_
_publ_author_name
'Korber, Nikolaus'
'Fleischmann, Andrea'

_publ_contact_author
;
Prof. Dr. Nikolaus Korber
Institut f. Anorganische Chemie, Universit\"at Regensburg
93040 Regensburg
Germany
;
_publ_section_title
;
 Synthesis and crystal structure of [Li(NH3)4]4[Sn9]&#x00B7;NH3 and
 [Li(NH3)4]4[Pb9]&#x00B7;NH3&#x200A;&#x2020;
;
_journal_issue 4
_journal_name_full 'Journal of the Chemical Society, Dalton Transactions'
_journal_page_first 383
_journal_paper_doi 10.1039/b008123j
_journal_year 2001
_chemical_formula_moiety '4 (H12 Li N4 +), (Sn9 4-), (H3 N)'
_chemical_formula_sum 'H51 Li4 N17 Sn9'
_chemical_formula_weight 1385.55
_chemical_name_systematic
; 
Tetrakis(tetraamminelithium)nonastannide-ammonia(1/1) 
;
_space_group_IT_number 14
_symmetry_cell_setting monoclinic
_symmetry_space_group_name_Hall '-P 2ybc'
_symmetry_space_group_name_H-M 'P 1 21/c 1'
_atom_sites_solution_hydrogens geom
_atom_sites_solution_primary direct
_atom_sites_solution_secondary difmap
_audit_creation_method SHELXL-97
_cell_angle_alpha 90.00
_cell_angle_beta 98.930(8)
_cell_angle_gamma 90.00
_cell_formula_units_Z 4
_cell_length_a 10.5292(7)
_cell_length_b 17.6999(9)
_cell_length_c 21.1898(14)
_cell_measurement_reflns_used 499
_cell_measurement_temperature 123(2)
_cell_measurement_theta_max 21.36
_cell_measurement_theta_min 9.04
_cell_volume 3901.2(4)
_computing_cell_refinement IPDS
_computing_data_collection 'IPDS (Stoe & Cie, 1998)'
_computing_data_reduction IPDS
_computing_publication_material 'CIFTAB in SHELXL97'
_computing_structure_refinement 'SHELXL-97 (Sheldrick, 1997)'
_computing_structure_solution 'SHELXS-97 (Sheldrick, 1990)'
_diffrn_ambient_temperature 123(2)
_diffrn_measured_fraction_theta_full 0.975
_diffrn_measured_fraction_theta_max 0.975
_diffrn_measurement_device_type 'Stoe Imaging Plate Diffraction System'
_diffrn_measurement_method Phi
_diffrn_radiation_monochromator graphite
_diffrn_radiation_source 'fine-focus sealed tube'
_diffrn_radiation_type MoK\a
_diffrn_radiation_wavelength 0.71073
_diffrn_reflns_av_R_equivalents 0.0626
_diffrn_reflns_av_sigmaI/netI 0.0930
_diffrn_reflns_limit_h_max 12
_diffrn_reflns_limit_h_min -12
_diffrn_reflns_limit_k_max 20
_diffrn_reflns_limit_k_min -20
_diffrn_reflns_limit_l_max 25
_diffrn_reflns_limit_l_min -25
_diffrn_reflns_number 25889
_diffrn_reflns_theta_full 25.03
_diffrn_reflns_theta_max 25.03
_diffrn_reflns_theta_min 1.95
_exptl_absorpt_coefficient_mu 5.677
_exptl_absorpt_correction_type refdelf
_exptl_crystal_colour black
_exptl_crystal_density_diffrn 2.359
_exptl_crystal_density_method 'not measured'
_exptl_crystal_description prism
_exptl_crystal_F_000 2528
_exptl_crystal_size_max 0.2
_exptl_crystal_size_mid 0.2
_exptl_crystal_size_min 0.2
_refine_diff_density_max 0.556
_refine_diff_density_min -0.814
_refine_diff_density_rms 0.155
_refine_ls_extinction_method none
_refine_ls_goodness_of_fit_ref 0.673
_refine_ls_hydrogen_treatment mixed
_refine_ls_matrix_type full
_refine_ls_number_parameters 296
_refine_ls_number_reflns 6728
_refine_ls_number_restraints 6
_refine_ls_restrained_S_all 0.672
_refine_ls_R_factor_all 0.0641
_refine_ls_R_factor_gt 0.0329
_refine_ls_shift/su_max 0.003
_refine_ls_shift/su_mean 0.000
_refine_ls_structure_factor_coef Fsqd
_refine_ls_weighting_details 'calc w=1/[\s^2^(Fo^2^)+(0.0278P)^2^+0.0000P] where P=(Fo^2^+2Fc^2^)/3'
_refine_ls_weighting_scheme calc
_refine_ls_wR_factor_gt 0.0518
_refine_ls_wR_factor_ref 0.0568
_reflns_number_gt 4147
_reflns_number_total 6728
_reflns_threshold_expression >2sigma(I)
_cod_data_source_file b008123j.txt
_cod_data_source_block '[Li(NH~3~)~4~]~4~Sn~9~(NH~3~)'
_cod_original_sg_symbol_H-M P21/c
_cod_database_code 7010326

loop_
_symmetry_equiv_pos_as_xyz
'x, y, z'
'-x, y+1/2, -z+1/2'
'-x, -y, -z'
'x, -y-1/2, z-1/2'

loop_
_atom_site_label
_atom_site_type_symbol
_atom_site_fract_x
_atom_site_fract_y
_atom_site_fract_z
_atom_site_U_iso_or_equiv
_atom_site_adp_type
_atom_site_occupancy
_atom_site_symmetry_multiplicity
_atom_site_calc_flag
_atom_site_refinement_flags
_atom_site_disorder_assembly
_atom_site_disorder_group
Sn1 Sn 0.01312(5) 0.29482(3) 0.43163(3) 0.02460(13) Uani 1 1 d . . .
Sn2 Sn 0.43790(5) 0.20382(3) 0.46990(2) 0.02080(12) Uani 1 1 d . . .
Sn3 Sn 0.22858(6) 0.10378(3) 0.40863(3) 0.02262(13) Uani 1 1 d . . .
Sn4 Sn 0.26972(5) 0.35210(3) 0.48671(2) 0.02040(13) Uani 1 1 d . . .
Sn5 Sn 0.16777(6) 0.35555(3) 0.33684(2) 0.02148(13) Uani 1 1 d . . .
Sn6 Sn 0.19157(6) 0.19870(3) 0.51986(2) 0.02280(13) Uani 1 1 d . . .
Sn7 Sn 0.33675(5) 0.20657(3) 0.32002(2) 0.02017(12) Uani 1 1 d . . .
Sn8 Sn 0.05536(5) 0.20145(3) 0.32140(2) 0.02051(12) Uani 1 1 d . . .
Sn9 Sn 0.44187(6) 0.34037(3) 0.39076(3) 0.02323(14) Uani 1 1 d . . .
N1 N 0.1711(8) 0.1370(4) 0.1568(3) 0.0312(18) Uani 1 1 d . . .
H1A H 0.0841 0.1372 0.1548 0.037 Uiso 1 1 calc R . .
H1B H 0.1916 0.1509 0.1183 0.037 Uiso 1 1 calc R . .
H1C H 0.2070 0.1700 0.1873 0.037 Uiso 1 1 calc R . .
N2 N 0.2396(7) -0.0353(4) 0.0988(3) 0.0252(16) Uani 1 1 d . . .
H2A H 0.3153 -0.0608 0.1013 0.030 Uiso 1 1 calc R . .
H2B H 0.2295 -0.0047 0.0638 0.030 Uiso 1 1 calc R . .
H2C H 0.1734 -0.0688 0.0954 0.030 Uiso 1 1 calc R . .
N3 N 0.4253(8) 0.0272(5) 0.2268(4) 0.049(2) Uani 1 1 d . . .
H3A H 0.4379 0.0670 0.2543 0.059 Uiso 1 1 calc R . .
H3B H 0.4811 0.0305 0.1981 0.059 Uiso 1 1 calc R . .
H3C H 0.4392 -0.0167 0.2491 0.059 Uiso 1 1 calc R . .
N4 N 0.1261(7) -0.0107(4) 0.2442(3) 0.0291(17) Uani 1 1 d . . .
H4A H 0.0603 -0.0386 0.2230 0.035 Uiso 1 1 calc R . .
H4B H 0.0937 0.0291 0.2637 0.035 Uiso 1 1 calc R . .
H4C H 0.1743 -0.0401 0.2741 0.035 Uiso 1 1 calc R . .
N5 N -0.3968(7) 0.4453(4) 0.5607(3) 0.0295(17) Uani 1 1 d . . .
H5A H -0.4353 0.4176 0.5269 0.035 Uiso 1 1 calc R . .
H5B H -0.3830 0.4932 0.5476 0.035 Uiso 1 1 calc R . .
H5C H -0.4485 0.4468 0.5913 0.035 Uiso 1 1 calc R . .
N6 N -0.2240(7) 0.2914(4) 0.5590(3) 0.0304(17) Uani 1 1 d . . .
H6A H -0.3053 0.2785 0.5410 0.036 Uiso 1 1 calc R . .
H6B H -0.1944 0.2576 0.5902 0.036 Uiso 1 1 calc R . .
H6C H -0.1719 0.2909 0.5285 0.036 Uiso 1 1 calc R . .
N7 N -0.2022(8) 0.4155(4) 0.6970(3) 0.0354(19) Uani 1 1 d . . .
H7A H -0.2763 0.4031 0.7117 0.042 Uiso 1 1 calc R . .
H7B H -0.1839 0.4651 0.7054 0.042 Uiso 1 1 calc R . .
H7C H -0.1368 0.3864 0.7169 0.042 Uiso 1 1 calc R . .
N8 N -0.0735(7) 0.4548(4) 0.5680(3) 0.0300(17) Uani 1 1 d . . .
H8A H -0.0451 0.4288 0.5358 0.036 Uiso 1 1 calc R . .
H8B H -0.0084 0.4595 0.6014 0.036 Uiso 1 1 calc R . .
H8C H -0.1006 0.5015 0.5538 0.036 Uiso 1 1 calc R . .
N9 N 0.2910(7) -0.1562(4) 0.6366(4) 0.039(2) Uani 1 1 d . . .
H9A H 0.3180 -0.1893 0.6086 0.047 Uiso 1 1 calc R . .
H9B H 0.2201 -0.1750 0.6507 0.047 Uiso 1 1 calc R . .
H9C H 0.3547 -0.1492 0.6704 0.047 Uiso 1 1 calc R . .
N10 N 0.4028(7) -0.0018(4) 0.5698(3) 0.0300(18) Uani 1 1 d . . .
H10A H 0.4758 -0.0223 0.5917 0.036 Uiso 1 1 calc R . .
H10B H 0.3983 0.0479 0.5804 0.036 Uiso 1 1 calc R . .
H10C H 0.4040 -0.0060 0.5271 0.036 Uiso 1 1 calc R . .
N11 N 0.1236(7) 0.0108(4) 0.6379(4) 0.0349(19) Uani 1 1 d . . .
H11A H 0.1625 0.0223 0.6781 0.042 Uiso 1 1 calc R . .
H11B H 0.0493 -0.0148 0.6399 0.042 Uiso 1 1 calc R . .
H11C H 0.1055 0.0541 0.6151 0.042 Uiso 1 1 calc R . .
N12 N 0.1313(8) -0.0805(5) 0.5072(4) 0.045(2) Uani 1 1 d . . .
H12A H 0.1483 -0.0472 0.4770 0.054 Uiso 1 1 calc R . .
H12B H 0.0473 -0.0764 0.5124 0.054 Uiso 1 1 calc R . .
H12C H 0.1469 -0.1284 0.4947 0.054 Uiso 1 1 calc R . .
N13 N 0.6988(7) 0.1704(4) 0.7743(3) 0.0282(17) Uani 1 1 d . . .
H13A H 0.7174 0.1226 0.7888 0.034 Uiso 1 1 calc R . .
H13B H 0.6594 0.1960 0.8030 0.034 Uiso 1 1 calc R . .
H13C H 0.7728 0.1946 0.7692 0.034 Uiso 1 1 calc R . .
N14 N 0.5305(7) 0.2745(4) 0.6585(3) 0.0331(18) Uani 1 1 d . . .
H14A H 0.6028 0.2993 0.6516 0.040 Uiso 1 1 calc R . .
H14B H 0.4954 0.2985 0.6895 0.040 Uiso 1 1 calc R . .
H14C H 0.4729 0.2738 0.6217 0.040 Uiso 1 1 calc R . .
N15 N 0.3927(7) 0.1278(4) 0.6911(3) 0.0294(18) Uani 1 1 d . . .
H15A H 0.3367 0.1495 0.6592 0.035 Uiso 1 1 calc R . .
H15B H 0.3705 0.1405 0.7295 0.035 Uiso 1 1 calc R . .
H15C H 0.3898 0.0767 0.6865 0.035 Uiso 1 1 calc R . .
N16 N 0.6729(6) 0.1131(4) 0.6203(3) 0.0236(15) Uani 1 1 d . . .
H16A H 0.6713 0.0622 0.6260 0.028 Uiso 1 1 calc R . .
H16B H 0.7559 0.1293 0.6257 0.028 Uiso 1 1 calc R . .
H16C H 0.6336 0.1248 0.5802 0.028 Uiso 1 1 calc R . .
N17 N -0.0419(8) 0.3162(4) 0.1566(3) 0.033(2) Uani 1 1 d D . .
H17A H -0.001(8) 0.352(3) 0.177(3) 0.040 Uiso 1 1 d D . .
H17B H -0.024(9) 0.282(3) 0.184(3) 0.040 Uiso 1 1 d D . .
H17C H 0.014(7) 0.305(4) 0.134(4) 0.040 Uiso 1 1 d D . .
Li1 Li 0.2409(13) 0.0292(7) 0.1795(6) 0.025(3) Uani 1 1 d . . .
Li2 Li -0.2250(13) 0.3968(7) 0.5974(6) 0.022(3) Uani 1 1 d . . .
Li3 Li 0.2475(13) -0.0572(7) 0.5927(6) 0.021(3) Uani 1 1 d . . .
Li4 Li 0.5767(14) 0.1656(8) 0.6866(8) 0.033(4) Uani 1 1 d . . .

loop_
_atom_site_aniso_label
_atom_site_aniso_U_11
_atom_site_aniso_U_22
_atom_site_aniso_U_33
_atom_site_aniso_U_23
_atom_site_aniso_U_13
_atom_site_aniso_U_12
Sn1 0.0165(3) 0.0331(3) 0.0252(3) -0.0028(3) 0.0063(3) 0.0041(3)
Sn2 0.0166(3) 0.0252(3) 0.0189(3) -0.0001(2) -0.0027(2) 0.0020(3)
Sn3 0.0303(3) 0.0137(3) 0.0220(3) -0.0003(2) -0.0017(3) -0.0025(2)
Sn4 0.0270(3) 0.0170(3) 0.0180(3) -0.0049(2) 0.0061(3) -0.0044(2)
Sn5 0.0273(3) 0.0173(3) 0.0190(3) 0.0044(2) 0.0008(3) 0.0019(2)
Sn6 0.0292(3) 0.0212(3) 0.0198(3) 0.0035(2) 0.0096(3) -0.0021(3)
Sn7 0.0183(3) 0.0262(3) 0.0170(3) -0.0056(2) 0.0055(2) -0.0015(3)
Sn8 0.0148(3) 0.0226(3) 0.0225(3) -0.0034(2) -0.0023(2) -0.0014(2)
Sn9 0.0227(3) 0.0256(3) 0.0227(3) -0.0045(2) 0.0076(3) -0.0105(3)
N1 0.042(5) 0.025(4) 0.025(4) -0.001(3) 0.001(4) 0.001(3)
N2 0.024(4) 0.025(4) 0.027(4) 0.005(3) 0.008(3) 0.002(3)
N3 0.036(5) 0.038(5) 0.067(6) -0.005(4) -0.009(5) 0.004(4)
N4 0.035(5) 0.032(4) 0.020(4) -0.004(3) 0.002(4) -0.003(3)
N5 0.023(4) 0.025(4) 0.037(4) 0.002(3) -0.009(4) -0.003(3)
N6 0.029(4) 0.027(4) 0.035(4) -0.003(3) 0.008(4) 0.000(3)
N7 0.033(5) 0.042(5) 0.029(4) 0.005(3) -0.001(4) 0.006(4)
N8 0.035(5) 0.028(4) 0.029(4) 0.000(3) 0.010(4) -0.001(3)
N9 0.027(4) 0.039(5) 0.054(5) 0.013(4) 0.017(4) 0.000(4)
N10 0.029(5) 0.026(4) 0.037(4) 0.004(3) 0.011(4) -0.003(3)
N11 0.032(5) 0.039(4) 0.034(4) 0.004(3) 0.005(4) 0.001(4)
N12 0.051(6) 0.043(5) 0.045(5) -0.007(4) 0.018(5) -0.013(4)
N13 0.033(4) 0.023(4) 0.030(4) -0.010(3) 0.012(4) 0.000(3)
N14 0.035(5) 0.031(4) 0.035(4) 0.000(3) 0.009(4) 0.003(3)
N15 0.036(5) 0.030(4) 0.024(4) 0.003(3) 0.010(4) 0.001(3)
N16 0.019(4) 0.030(4) 0.020(4) 0.001(3) -0.001(3) -0.005(3)
N17 0.039(5) 0.034(5) 0.028(4) 0.000(3) 0.006(4) 0.000(3)
Li1 0.022(8) 0.023(7) 0.029(8) -0.001(6) 0.003(7) 0.008(6)
Li2 0.023(7) 0.018(6) 0.025(7) -0.004(6) 0.000(6) 0.005(6)
Li3 0.020(8) 0.012(6) 0.029(8) 0.000(5) 0.000(7) -0.002(5)
Li4 0.021(8) 0.030(8) 0.049(9) -0.010(7) 0.005(8) -0.005(6)

loop_
_atom_type_symbol
_atom_type_description
_atom_type_scat_dispersion_real
_atom_type_scat_dispersion_imag
_atom_type_scat_source
Sn Sn -0.6537 1.4246 'International Tables Vol C Tables 4.2.6.8 and 6.1.1.4'
N N 0.0061 0.0033 'International Tables Vol C Tables 4.2.6.8 and 6.1.1.4'
Li Li -0.0003 0.0001 'International Tables Vol C Tables 4.2.6.8 and 6.1.1.4'
H H 0.0000 0.0000 'International Tables Vol C Tables 4.2.6.8 and 6.1.1.4'

loop_
_geom_angle_atom_site_label_1
_geom_angle_atom_site_label_2
_geom_angle_atom_site_label_3
_geom_angle
_geom_angle_site_symmetry_1
_geom_angle_site_symmetry_3
_geom_angle_publ_flag
Sn8 Sn1 Sn4 105.32(2) . . ?
Sn8 Sn1 Sn6 91.09(2) . . ?
Sn4 Sn1 Sn6 59.81(2) . . ?
Sn8 Sn1 Sn5 60.170(18) . . ?
Sn4 Sn1 Sn5 65.143(19) . . ?
Sn6 Sn1 Sn5 105.82(2) . . ?
Sn9 Sn2 Sn6 108.68(2) . . ?
Sn9 Sn2 Sn3 108.42(2) . . ?
Sn6 Sn2 Sn3 60.249(19) . . ?
Sn9 Sn2 Sn7 56.816(18) . . ?
Sn6 Sn2 Sn7 100.45(2) . . ?
Sn3 Sn2 Sn7 57.483(18) . . ?
Sn9 Sn2 Sn4 56.653(17) . . ?
Sn6 Sn2 Sn4 57.022(17) . . ?
Sn3 Sn2 Sn4 98.70(2) . . ?
Sn7 Sn2 Sn4 89.62(2) . . ?
Sn8 Sn3 Sn2 105.66(2) . . ?
Sn8 Sn3 Sn7 60.277(18) . . ?
Sn2 Sn3 Sn7 65.066(19) . . ?
Sn8 Sn3 Sn6 91.21(2) . . ?
Sn2 Sn3 Sn6 59.644(18) . . ?
Sn7 Sn3 Sn6 105.43(2) . . ?
Sn9 Sn4 Sn1 109.13(2) . . ?
Sn9 Sn4 Sn6 108.95(2) . . ?
Sn1 Sn4 Sn6 60.43(2) . . ?
Sn9 Sn4 Sn5 57.333(19) . . ?
Sn1 Sn4 Sn5 57.800(19) . . ?
Sn6 Sn4 Sn5 101.02(2) . . ?
Sn9 Sn4 Sn2 57.011(17) . . ?
Sn1 Sn4 Sn2 99.32(2) . . ?
Sn6 Sn4 Sn2 56.958(17) . . ?
Sn5 Sn4 Sn2 90.650(19) . . ?
Sn9 Sn5 Sn8 107.97(2) . . ?
Sn9 Sn5 Sn1 108.12(2) . . ?
Sn8 Sn5 Sn1 59.496(18) . . ?
Sn9 Sn5 Sn4 56.938(19) . . ?
Sn8 Sn5 Sn4 99.13(2) . . ?
Sn1 Sn5 Sn4 57.058(18) . . ?
Sn9 Sn5 Sn7 56.323(18) . . ?
Sn8 Sn5 Sn7 57.010(17) . . ?
Sn1 Sn5 Sn7 98.51(2) . . ?
Sn4 Sn5 Sn7 89.33(2) . . ?
Sn2 Sn6 Sn4 66.020(19) . . ?
Sn2 Sn6 Sn3 60.107(19) . . ?
Sn4 Sn6 Sn3 104.81(2) . . ?
Sn2 Sn6 Sn1 105.18(2) . . ?
Sn4 Sn6 Sn1 59.76(2) . . ?
Sn3 Sn6 Sn1 88.43(2) . . ?
Sn9 Sn7 Sn3 108.91(2) . . ?
Sn9 Sn7 Sn8 108.56(2) . . ?
Sn3 Sn7 Sn8 59.546(19) . . ?
Sn9 Sn7 Sn2 57.388(19) . . ?
Sn3 Sn7 Sn2 57.451(18) . . ?
Sn8 Sn7 Sn2 99.74(2) . . ?
Sn9 Sn7 Sn5 56.918(19) . . ?
Sn3 Sn7 Sn5 99.128(19) . . ?
Sn8 Sn7 Sn5 57.074(18) . . ?
Sn2 Sn7 Sn5 90.41(2) . . ?
Sn3 Sn8 Sn1 89.24(2) . . ?
Sn3 Sn8 Sn7 60.177(19) . . ?
Sn1 Sn8 Sn7 105.30(2) . . ?
Sn3 Sn8 Sn5 105.80(2) . . ?
Sn1 Sn8 Sn5 60.334(18) . . ?
Sn7 Sn8 Sn5 65.916(19) . . ?
Sn7 Sn9 Sn4 100.78(2) . . ?
Sn7 Sn9 Sn2 65.796(19) . . ?
Sn4 Sn9 Sn2 66.336(18) . . ?
Sn7 Sn9 Sn5 66.76(2) . . ?
Sn4 Sn9 Sn5 65.73(2) . . ?
Sn2 Sn9 Sn5 101.30(2) . . ?
N3 Li1 N2 106.4(6) . . ?
N3 Li1 N1 113.9(7) . . ?
N2 Li1 N1 111.1(7) . . ?
N3 Li1 N4 106.0(7) . . ?
N2 Li1 N4 115.4(7) . . ?
N1 Li1 N4 104.1(6) . . ?
N6 Li2 N5 106.9(7) . . ?
N6 Li2 N8 106.3(6) . . ?
N5 Li2 N8 110.8(7) . . ?
N6 Li2 N7 122.4(7) . . ?
N5 Li2 N7 105.7(6) . . ?
N8 Li2 N7 104.5(7) . . ?
N9 Li3 N10 113.5(7) . . ?
N9 Li3 N12 107.1(7) . . ?
N10 Li3 N12 106.1(6) . . ?
N9 Li3 N11 113.6(6) . . ?
N10 Li3 N11 114.3(6) . . ?
N12 Li3 N11 100.8(7) . . ?
N14 Li4 N15 97.8(7) . . ?
N14 Li4 N16 110.0(7) . . ?
N15 Li4 N16 116.5(7) . . ?
N14 Li4 N13 107.8(7) . . ?
N15 Li4 N13 115.1(7) . . ?
N16 Li4 N13 108.8(7) . . ?

loop_
_geom_bond_atom_site_label_1
_geom_bond_atom_site_label_2
_geom_bond_distance
_geom_bond_site_symmetry_2
_geom_bond_publ_flag
Sn1 Sn8 2.9508(7) . ?
Sn1 Sn4 2.9514(8) . ?
Sn1 Sn6 2.9715(9) . ?
Sn1 Sn5 2.9759(7) . ?
Sn2 Sn9 2.9456(8) . ?
Sn2 Sn6 2.9510(7) . ?
Sn2 Sn3 2.9649(8) . ?
Sn2 Sn7 3.1895(8) . ?
Sn2 Sn4 3.2165(8) . ?
Sn3 Sn8 2.9470(9) . ?
Sn3 Sn7 2.9660(7) . ?
Sn3 Sn6 2.9691(7) . ?
Sn4 Sn9 2.9336(7) . ?
Sn4 Sn6 2.9532(8) . ?
Sn4 Sn5 3.1910(8) . ?
Sn5 Sn9 2.9468(9) . ?
Sn5 Sn8 2.9710(8) . ?
Sn5 Sn7 3.2315(8) . ?
Sn7 Sn9 2.9267(8) . ?
Sn7 Sn8 2.9689(7) . ?
N1 Li1 2.074(15) . ?
N2 Li1 2.056(15) . ?
N3 Li1 2.043(17) . ?
N4 Li1 2.086(14) . ?
N5 Li2 2.044(15) . ?
N6 Li2 2.037(14) . ?
N7 Li2 2.113(14) . ?
N8 Li2 2.072(15) . ?
N9 Li3 2.004(15) . ?
N10 Li3 2.029(14) . ?
N11 Li3 2.110(14) . ?
N12 Li3 2.064(16) . ?
N13 Li4 2.090(18) . ?
N14 Li4 2.053(17) . ?
N15 Li4 2.066(16) . ?
N16 Li4 2.074(15) . ?

loop_
_geom_torsion_atom_site_label_1
_geom_torsion_atom_site_label_2
_geom_torsion_atom_site_label_3
_geom_torsion_atom_site_label_4
_geom_torsion
_geom_torsion_site_symmetry_1
_geom_torsion_site_symmetry_2
_geom_torsion_site_symmetry_3
_geom_torsion_site_symmetry_4
_geom_torsion_publ_flag
Sn6 Sn3 Sn8 Sn1 -1.06(2) . . . . ?
Sn4 Sn1 Sn5 Sn9 26.37(2) . . . . ?
Sn2 Sn9 Sn7 Sn3 26.58(2) . . . . ?
